data_2103490
loop_
_publ_author_name
'W\'ojcik, Gra\.zyna'
'Mossakowska, Izabela'
'Holband, Jolanta'
'Bartkowiak, Wojciech'

_publ_section_title
;
 Atomic thermal motions studied by variable-temperature X-ray
 diffraction and related to non-linear optical properties of
 crystalline <i>meta</i>-di-nitrobenzene
;
_journal_issue 6
_journal_name_full 'Acta Crystallographica Section B'
_journal_page_first 998
_journal_page_last 1004
_journal_paper_doi 10.1107/S0108768102015033
_journal_volume 58
_journal_year 2002
_chemical_formula_moiety C6H4N2O4
_chemical_formula_sum 'C6 H4 N2 O4'
_chemical_formula_weight 168.11
_chemical_name_common meta-dinitrobenzene
_chemical_name_systematic 1,3-dinitrobenzene
_space_group_IT_number 33
_symmetry_cell_setting orthorhombic
_symmetry_space_group_name_Hall 'P 2c -2n'
_symmetry_space_group_name_H-M 'P n a 21'
_atom_sites_solution_hydrogens geom
_atom_sites_solution_primary direct
_atom_sites_solution_secondary difmap
_audit_creation_method SHELXL-97
_cell_angle_alpha 90.00
_cell_angle_beta 90.00
_cell_angle_gamma 90.00
_cell_formula_units_Z 4
_cell_length_a 14.024(2)
_cell_length_b 13.182(2)
_cell_length_c 3.6770(10)
_cell_measurement_reflns_used 1717
_cell_measurement_temperature 100.0(10)
_cell_measurement_theta_max 22.626
_cell_measurement_theta_min 3.345
_cell_volume 679.7(2)
_computing_cell_refinement 'KUMA KM4CCD software, 1999'
_computing_data_collection 'KUMA KM4CCD software, 1999'
_computing_data_reduction 'KUMA KM4CCD software, 1999'
_computing_molecular_graphics 'ORTEP-3 (Farrugia, 1997)'
_computing_publication_material 'SHELXL-97 (SHeldrick, 1997)'
_computing_structure_refinement 'SHELXL-97 (Sheldrick, 1997)'
_computing_structure_solution 'SHELXS-97 (Sheldrick, 1997)'
_diffrn_ambient_temperature 100.0(10)
_diffrn_measured_fraction_theta_full 0.957
_diffrn_measured_fraction_theta_max 0.957
_diffrn_measurement_device_type 'KUMA Diffraction KM4CCD'
_diffrn_measurement_method 'omega scan'
_diffrn_radiation_monochromator graphite
_diffrn_radiation_source 'fine-focus sealed tube'
_diffrn_radiation_type MoK\a
_diffrn_radiation_wavelength 0.71073
_diffrn_reflns_av_R_equivalents 0.0686
_diffrn_reflns_av_sigmaI/netI 0.0327
_diffrn_reflns_limit_h_max 20
_diffrn_reflns_limit_h_min -20
_diffrn_reflns_limit_k_max 18
_diffrn_reflns_limit_k_min -19
_diffrn_reflns_limit_l_max 3
_diffrn_reflns_limit_l_min -5
_diffrn_reflns_number 5634
_diffrn_reflns_theta_full 31.22
_diffrn_reflns_theta_max 31.22
_diffrn_reflns_theta_min 3.29
_exptl_absorpt_coefficient_mu 0.142
_exptl_crystal_colour colourless
_exptl_crystal_density_diffrn 1.643
_exptl_crystal_density_method 'not measured'
_exptl_crystal_description prism
_exptl_crystal_F_000 344
_exptl_crystal_size_max 0.72
_exptl_crystal_size_mid 0.33
_exptl_crystal_size_min 0.23
_refine_diff_density_max 0.277
_refine_diff_density_min -0.318
_refine_ls_abs_structure_details 'Flack H D (1983), Acta Cryst. A39, 876-881'
_refine_ls_abs_structure_Flack -0.7(14)
_refine_ls_extinction_method none
_refine_ls_goodness_of_fit_ref 1.163
_refine_ls_hydrogen_treatment mixed
_refine_ls_matrix_type full
_refine_ls_number_parameters 109
_refine_ls_number_reflns 1448
_refine_ls_number_restraints 1
_refine_ls_restrained_S_all 1.162
_refine_ls_R_factor_all 0.0429
_refine_ls_R_factor_gt 0.0412
_refine_ls_shift/su_max 0.000
_refine_ls_shift/su_mean 0.000
_refine_ls_structure_factor_coef Fsqd
_refine_ls_weighting_details 'w=1/[\s^2^(Fo^2^)+(0.0769P)^2^+0.0678P] where P=(Fo^2^+2Fc^2^)/3'
_refine_ls_weighting_scheme calc
_refine_ls_wR_factor_gt 0.1210
_refine_ls_wR_factor_ref 0.1232
_reflns_number_gt 1388
_reflns_number_total 1448
_reflns_threshold_expression >2sigma(I)
_cod_data_source_file ns0009.cif
_cod_data_source_block 100
_cod_depositor_comments
;
The following automatic conversions were performed:

'_refine_ls_weighting_scheme' value 'calc
w=1/[\s^2^(Fo^2^)+(0.0769P)^2^+0.0678P] where P=(Fo^2^+2Fc^2^)/3' was
changed to 'calc'. New tag '_refine_ls_weighting_details' was
created. The value of the new tag was set to
'w=1/[\s^2^(Fo^2^)+(0.0769P)^2^+0.0678P] where P=(Fo^2^+2Fc^2^)/3'.

Automatic conversion script
Id: cif_fix_values 3143 2015-03-26 13:38:13Z robertas 
;
_cod_original_sg_symbol_H-M Pna2(1)
_cod_database_code 2103490
_cod_database_fobs_code 2103490

loop_
_symmetry_equiv_pos_as_xyz
'x, y, z'
'-x, -y, z+1/2'
'x+1/2, -y+1/2, z'
'-x+1/2, y+1/2, z+1/2'

loop_
_atom_site_label
_atom_site_fract_x
_atom_site_fract_y
_atom_site_fract_z
_atom_site_U_iso_or_equiv
_atom_site_adp_type
_atom_site_calc_flag
_atom_site_refinement_flags
_atom_site_occupancy
_atom_site_type_symbol
C1 0.13529(10) 0.63651(11) 0.0893(5) 0.0160(3) Uani d . 1 C
C2 0.05064(10) 0.67924(12) -0.0312(5) 0.0163(3) Uani d . 1 C
H2 0.0012 0.6402 -0.1254 0.020 Uiso calc R 1 H
C3 0.04439(10) 0.78380(12) -0.0025(5) 0.0176(3) Uani d . 1 C
C4 0.11756(12) 0.84440(11) 0.1306(6) 0.0206(3) Uani d . 1 C
H4 0.1104 0.9144 0.1463 0.025 Uiso calc R 1 H
C5 0.20157(11) 0.79778(12) 0.2396(6) 0.0207(3) Uani d . 1 C
H5 0.2521 0.8371 0.3233 0.025 Uiso calc R 1 H
C6 0.21083(10) 0.69298(12) 0.2247(5) 0.0190(3) Uani d . 1 C
H46 0.2664 0.6614 0.3037 0.023 Uiso calc R 1 H
N1 0.14534(10) 0.52547(10) 0.0758(5) 0.0205(3) Uani d . 1 N
N2 -0.04511(10) 0.83199(12) -0.1209(5) 0.0227(3) Uani d . 1 N
O1 0.21261(10) 0.48722(10) 0.2385(6) 0.0343(4) Uani d . 1 O
O2 0.08674(10) 0.47695(10) -0.0975(5) 0.0305(4) Uani d . 1 O
O3 -0.10001(9) 0.78134(12) -0.3058(5) 0.0316(4) Uani d . 1 O
O4 -0.06021(10) 0.91926(10) -0.0261(6) 0.0374(4) Uani d . 1 O

loop_
_atom_site_aniso_label
_atom_site_aniso_U_11
_atom_site_aniso_U_22
_atom_site_aniso_U_33
_atom_site_aniso_U_12
_atom_site_aniso_U_13
_atom_site_aniso_U_23
C1 0.0168(6) 0.0165(6) 0.0146(7) 0.0002(4) 0.0007(5) -0.0001(6)
C2 0.0137(6) 0.0192(6) 0.0159(7) -0.0022(4) -0.0003(5) 0.0005(6)
C3 0.0140(6) 0.0200(7) 0.0186(8) 0.0015(4) 0.0010(6) 0.0035(7)
C4 0.0221(7) 0.0189(6) 0.0207(9) -0.0025(5) 0.0026(6) -0.0006(6)
C5 0.0194(6) 0.0231(7) 0.0196(8) -0.0064(5) -0.0012(7) -0.0026(7)
C6 0.0142(6) 0.0261(7) 0.0165(8) -0.0005(5) -0.0012(6) 0.0000(7)
N1 0.0228(6) 0.0186(6) 0.0201(7) 0.0024(4) 0.0038(5) -0.0010(5)
N2 0.0188(6) 0.0261(7) 0.0233(8) 0.0046(5) 0.0015(6) 0.0077(6)
O1 0.0375(7) 0.0284(6) 0.0370(9) 0.0125(5) -0.0073(7) 0.0021(7)
O2 0.0316(6) 0.0216(6) 0.0382(9) -0.0039(4) -0.0009(6) -0.0069(6)
O3 0.0189(5) 0.0437(8) 0.0322(9) 0.0041(5) -0.0066(6) 0.0027(7)
O4 0.0348(7) 0.0250(6) 0.0524(11) 0.0126(5) 0.0022(8) 0.0062(7)

loop_
_atom_type_symbol
_atom_type_description
_atom_type_scat_dispersion_real
_atom_type_scat_dispersion_imag
_atom_type_scat_source
C C 0.0033 0.0016 'International Tables Vol C Tables 4.2.6.8 and 6.1.1.4'
H H 0.0000 0.0000 'International Tables Vol C Tables 4.2.6.8 and 6.1.1.4'
N N 0.0061 0.0033 'International Tables Vol C Tables 4.2.6.8 and 6.1.1.4'
O O 0.0106 0.0060 'International Tables Vol C Tables 4.2.6.8 and 6.1.1.4'

loop_
_geom_angle_atom_site_label_1
_geom_angle_atom_site_label_2
_geom_angle_atom_site_label_3
_geom_angle
C2 C1 C6 123.40(14)
C2 C1 N1 118.37(14)
C6 C1 N1 118.22(14)
C3 C2 C1 115.72(14)
C2 C3 C4 123.51(14)
C2 C3 N2 117.44(13)
C4 C3 N2 119.05(14)
C5 C4 C3 118.30(13)
C4 C5 C6 120.57(14)
C1 C6 C5 118.46(14)
O2 N1 O1 123.88(15)
O2 N1 C1 118.32(15)
O1 N1 C1 117.81(15)
O4 N2 O3 124.28(15)
O4 N2 C3 118.04(16)
O3 N2 C3 117.68(15)

loop_
_geom_bond_atom_site_label_1
_geom_bond_atom_site_label_2
_geom_bond_distance
C1 C2 1.387(2)
C1 C6 1.387(2)
C1 N1 1.4713(19)
C2 C3 1.385(2)
C3 C4 1.389(2)
C3 N2 1.4725(19)
C4 C5 1.388(2)
C5 C6 1.389(2)
N1 O2 1.221(2)
N1 O1 1.226(2)
N2 O4 1.221(2)
N2 O3 1.225(2)

loop_
_geom_torsion_atom_site_label_1
_geom_torsion_atom_site_label_2
_geom_torsion_atom_site_label_3
_geom_torsion_atom_site_label_4
_geom_torsion
C6 C1 C2 C3 -1.2(3)
N1 C1 C2 C3 178.29(17)
C1 C2 C3 C4 1.2(3)
C1 C2 C3 N2 -178.81(17)
C2 C3 C4 C5 0.2(3)
N2 C3 C4 C5 -179.74(17)
C3 C4 C5 C6 -1.8(3)
C2 C1 C6 C5 -0.2(3)
N1 C1 C6 C5 -179.72(16)
C4 C5 C6 C1 1.7(3)
C2 C1 N1 O2 12.6(2)
C6 C1 N1 O2 -167.81(17)
C2 C1 N1 O1 -167.69(18)
C6 C1 N1 O1 11.8(3)
C2 C3 N2 O4 164.3(2)
C4 C3 N2 O4 -15.8(3)
C2 C3 N2 O3 -15.1(3)
C4 C3 N2 O3 164.90(17)

loop_
_cod_related_entry_id
_cod_related_entry_database
_cod_related_entry_code
1 ChemSpider 7172
